data_7012020
loop_
_publ_author_name
'Gemma Barber\`a'
'Clara Vi\~nas'
'Francesc Teixidor'
'Georgina M. Rosair'
'Alan J. Welch'

_publ_section_title
;
 Self-assembly of carborane molecules via C--HI hydrogen bonding: the
 molecular and crystal structures of 3-I-1,2-closo-C2B10H11
;
_journal_issue 19
_journal_name_full 'J. Chem. Soc., Dalton Trans.'
_journal_page_first 3647
_journal_page_last 3648
_journal_paper_doi 10.1039/b206892n
_journal_year 2002
_chemical_formula_sum 'C2 H11 B10 I'
_chemical_formula_weight 270.11
_chemical_name_systematic
;
?
;
_space_group_IT_number 62
_symmetry_cell_setting orthorhombic
_symmetry_space_group_name_Hall '-P 2ac 2n'
_symmetry_space_group_name_H-M 'P n m a'
_atom_sites_solution_hydrogens geom
_atom_sites_solution_primary direct
_atom_sites_solution_secondary difmap
_audit_creation_method SHELXL-97
_cell_angle_alpha 90.00
_cell_angle_beta 90.00
_cell_angle_gamma 90.00
_cell_formula_units_Z 4
_cell_length_a 20.011(3)
_cell_length_b 8.0039(10)
_cell_length_c 6.4946(14)
_cell_measurement_reflns_used 35
_cell_measurement_temperature 160(2)
_cell_measurement_theta_max 12.44
_cell_measurement_theta_min 4.17
_cell_volume 1040.2(3)
_computing_cell_refinement 'Bruker XSCANS'
_computing_data_collection 'Bruker XSCANS'
_computing_data_reduction 'Bruker SHELXTL'
_computing_molecular_graphics 'Bruker SHELXTL'
_computing_publication_material 'Bruker SHELXTL'
_computing_structure_refinement 'SHELXL-97 (Sheldrick, 1997)'
_computing_structure_solution 'SHELXS-97 (Sheldrick, 1990)'
_diffrn_ambient_temperature 160(2)
_diffrn_measured_fraction_theta_full 0.997
_diffrn_measured_fraction_theta_max 0.997
_diffrn_measurement_device_type 'Bruker P4'
_diffrn_measurement_method '\w scans'
_diffrn_radiation_monochromator graphite
_diffrn_radiation_source 'fine-focus sealed tube'
_diffrn_radiation_type MoK\a
_diffrn_radiation_wavelength 0.71073
_diffrn_reflns_av_R_equivalents 0.0480
_diffrn_reflns_av_sigmaI/netI 0.0474
_diffrn_reflns_limit_h_max 1
_diffrn_reflns_limit_h_min -23
_diffrn_reflns_limit_k_max 1
_diffrn_reflns_limit_k_min -9
_diffrn_reflns_limit_l_max 7
_diffrn_reflns_limit_l_min -1
_diffrn_reflns_number 1417
_diffrn_reflns_theta_full 25.02
_diffrn_reflns_theta_max 25.02
_diffrn_reflns_theta_min 3.26
_diffrn_standards_interval_count 97
_diffrn_standards_number 3
_exptl_absorpt_coefficient_mu 3.009
_exptl_absorpt_correction_T_max 0.8372
_exptl_absorpt_correction_T_min 0.7260
_exptl_absorpt_correction_type psi-scan
_exptl_absorpt_process_details 'North et al., 1968'
_exptl_crystal_colour COLOURLESS
_exptl_crystal_density_diffrn 1.725
_exptl_crystal_density_method 'not measured'
_exptl_crystal_description BLOCK
_exptl_crystal_F_000 504
_exptl_crystal_size_max 0.36
_exptl_crystal_size_mid 0.68
_exptl_crystal_size_min 0.44
_refine_diff_density_max 0.564
_refine_diff_density_min -1.828
_refine_diff_density_rms 0.160
_refine_ls_extinction_method none
_refine_ls_goodness_of_fit_ref 1.042
_refine_ls_hydrogen_treatment mixed
_refine_ls_matrix_type full
_refine_ls_number_parameters 85
_refine_ls_number_reflns 990
_refine_ls_number_restraints 4
_refine_ls_restrained_S_all 1.041
_refine_ls_R_factor_all 0.0373
_refine_ls_R_factor_gt 0.0320
_refine_ls_shift/su_max 0.001
_refine_ls_shift/su_mean 0.000
_refine_ls_structure_factor_coef Fsqd
_refine_ls_weighting_details 'calc w=1/[\s^2^(Fo^2^)+(0.0467P)^2^+0.0000P] where P=(Fo^2^+2Fc^2^)/3'
_refine_ls_weighting_scheme calc
_refine_ls_wR_factor_gt 0.0773
_refine_ls_wR_factor_ref 0.0802
_reflns_number_gt 872
_reflns_number_total 990
_reflns_threshold_expression >2sigma(I)
_cod_data_source_file b206892n.txt
_cod_data_source_block a
_cod_depositor_comments
;
The following automatic conversions were performed:
'_symmetry_cell_setting' value 'Orthorhombic' changed to 'orthorhombic'
according to '/home/saulius/struct/CIF-dictionaries/cif_core.dic'
dictionary named 'cif_core.dic' version 2.4.1 from 2010-06-29.

Automatic conversion script
Id: cif_fix_enum 1527 2010-12-29 10:47:43Z saulius 

The following automatic conversions were performed:

'_exptl_absorpt_correction_type' tag value 'psi-scans' was replaced
with 'psi-scan' value.

Automatic conversion script
Id: cif_fix_values 1646 2011-03-28 12:23:43Z adriana 
;
_cod_original_sg_symbol_H-M Pnma
_cod_database_code 7012020

loop_
_symmetry_equiv_pos_as_xyz
'x, y, z'
'-x+1/2, -y, z+1/2'
'-x, y+1/2, -z'
'x+1/2, -y+1/2, -z+1/2'
'-x, -y, -z'
'x-1/2, y, -z-1/2'
'x, -y-1/2, z'
'-x-1/2, y-1/2, z-1/2'

loop_
_atom_site_label
_atom_site_type_symbol
_atom_site_fract_x
_atom_site_fract_y
_atom_site_fract_z
_atom_site_U_iso_or_equiv
_atom_site_adp_type
_atom_site_occupancy
_atom_site_symmetry_multiplicity
_atom_site_calc_flag
_atom_site_refinement_flags
_atom_site_disorder_assembly
_atom_site_disorder_group
I1 I 0.451856(16) 0.2500 0.35738(6) 0.02348(18) Uani 1 2 d S . .
C1 C 0.61414(19) 0.1485(5) 0.3625(6) 0.0191(8) Uani 1 1 d . . .
H1 H 0.600(2) 0.109(6) 0.487(7) 0.023 Uiso 1 1 d . . .
B3 B 0.5521(3) 0.2500 0.2311(10) 0.0168(12) Uani 1 2 d S . .
B4 B 0.5906(2) 0.0697(6) 0.1291(6) 0.0193(9) Uani 1 1 d D . .
H4 H 0.563(2) -0.046(4) 0.123(6) 0.023 Uiso 1 1 d D . .
B5 B 0.6760(2) 0.0700(6) 0.2114(7) 0.0231(9) Uani 1 1 d D . .
H5 H 0.7001(19) -0.047(4) 0.254(6) 0.028 Uiso 1 1 d D . .
B6 B 0.6906(3) 0.2500 0.3687(9) 0.0205(13) Uani 1 2 d SD . .
H6 H 0.720(3) 0.2500 0.510(6) 0.025 Uiso 1 2 d SD . .
B8 B 0.5776(3) 0.2500 -0.0276(9) 0.0180(12) Uani 1 2 d SD . .
H8 H 0.538(2) 0.2500 -0.145(7) 0.022 Uiso 1 2 d SD . .
B9 B 0.6553(2) 0.1382(6) -0.0405(7) 0.0213(9) Uani 1 1 d . . .
H9 H 0.669(2) 0.068(6) -0.178(6) 0.026 Uiso 1 1 d . . .
B10 B 0.7169(3) 0.2500 0.1048(11) 0.0243(15) Uani 1 2 d S . .
H10 H 0.771(3) 0.2500 0.063(10) 0.029 Uiso 1 2 d S . .

loop_
_atom_site_aniso_label
_atom_site_aniso_U_11
_atom_site_aniso_U_22
_atom_site_aniso_U_33
_atom_site_aniso_U_23
_atom_site_aniso_U_13
_atom_site_aniso_U_12
I1 0.0161(2) 0.0273(2) 0.0270(3) 0.000 0.00719(14) 0.000
C1 0.0168(18) 0.025(2) 0.0159(18) 0.0002(16) 0.0005(14) 0.0000(16)
B3 0.012(3) 0.021(3) 0.017(3) 0.000 -0.001(2) 0.000
B4 0.0169(19) 0.022(2) 0.019(2) -0.0040(18) 0.0010(16) 0.0001(18)
B5 0.019(2) 0.027(2) 0.023(2) 0.001(2) 0.0021(19) 0.0064(19)
B6 0.015(3) 0.030(3) 0.016(3) 0.000 -0.004(2) 0.000
B8 0.012(3) 0.028(3) 0.014(3) 0.000 0.001(2) 0.000
B9 0.0135(19) 0.031(2) 0.019(2) -0.003(2) 0.0018(16) 0.0025(17)
B10 0.011(3) 0.033(3) 0.029(4) 0.000 -0.001(3) 0.000

loop_
_atom_type_symbol
_atom_type_description
_atom_type_scat_dispersion_real
_atom_type_scat_dispersion_imag
_atom_type_scat_source
C C 0.0033 0.0016 'International Tables Vol C Tables 4.2.6.8 and 6.1.1.4'
H H 0.0000 0.0000 'International Tables Vol C Tables 4.2.6.8 and 6.1.1.4'
B B 0.0013 0.0007 'International Tables Vol C Tables 4.2.6.8 and 6.1.1.4'
I I -0.4742 1.8119 'International Tables Vol C Tables 4.2.6.8 and 6.1.1.4'

loop_
_geom_angle_atom_site_label_1
_geom_angle_atom_site_label_2
_geom_angle_atom_site_label_3
_geom_angle
_geom_angle_site_symmetry_1
_geom_angle_site_symmetry_3
_geom_angle_publ_flag
C1 C1 B5 111.7(2) 7_565 . ?
C1 C1 B4 111.7(2) 7_565 . ?
B5 C1 B4 63.4(3) . . ?
C1 C1 B3 61.66(16) 7_565 . ?
B5 C1 B3 114.6(3) . . ?
B4 C1 B3 62.1(3) . . ?
C1 C1 B6 62.06(17) 7_565 . ?
B5 C1 B6 62.8(3) . . ?
B4 C1 B6 115.9(3) . . ?
B3 C1 B6 115.4(3) . . ?
C1 B3 C1 56.7(3) 7_565 . ?
C1 B3 B8 105.5(3) 7_565 . ?
C1 B3 B8 105.5(3) . . ?
C1 B3 B4 105.0(3) 7_565 . ?
C1 B3 B4 58.9(2) . . ?
B8 B3 B4 60.9(2) . . ?
C1 B3 B4 58.9(2) 7_565 7_565 ?
C1 B3 B4 105.0(3) . 7_565 ?
B8 B3 B4 60.9(2) . 7_565 ?
B4 B3 B4 109.7(4) . 7_565 ?
C1 B3 I1 118.9(3) 7_565 . ?
C1 B3 I1 118.9(3) . . ?
B8 B3 I1 129.1(4) . . ?
B4 B3 I1 123.1(2) . . ?
B4 B3 I1 123.1(2) 7_565 . ?
C1 B4 B3 59.0(3) . . ?
C1 B4 B8 104.3(3) . . ?
B3 B4 B8 59.3(3) . . ?
C1 B4 B9 103.5(3) . . ?
B3 B4 B9 107.3(3) . . ?
B8 B4 B9 60.4(3) . . ?
C1 B4 B5 58.1(2) . . ?
B3 B4 B5 107.6(3) . . ?
B8 B4 B5 107.9(3) . . ?
B9 B4 B5 59.4(2) . . ?
C1 B5 B9 104.4(3) . . ?
C1 B5 B6 59.5(3) . . ?
B9 B5 B6 108.5(3) . . ?
C1 B5 B4 58.5(2) . . ?
B9 B5 B4 60.2(2) . . ?
B6 B5 B4 109.1(3) . . ?
C1 B5 B10 104.9(3) . . ?
B9 B5 B10 60.2(3) . . ?
B6 B5 B10 60.0(3) . . ?
B4 B5 B10 108.7(4) . . ?
C1 B6 C1 55.9(3) . 7_565 ?
C1 B6 B5 57.7(2) . . ?
C1 B6 B5 102.7(4) 7_565 . ?
C1 B6 B5 102.7(4) . 7_565 ?
C1 B6 B5 57.7(2) 7_565 7_565 ?
B5 B6 B5 107.2(4) . 7_565 ?
C1 B6 B10 103.7(4) . . ?
C1 B6 B10 103.7(4) 7_565 . ?
B5 B6 B10 60.1(2) . . ?
B5 B6 B10 60.1(2) 7_565 . ?
B3 B8 B4 59.8(2) . 7_565 ?
B3 B8 B4 59.8(2) . . ?
B4 B8 B4 107.9(4) 7_565 . ?
B3 B8 B9 107.2(3) . . ?
B4 B8 B9 107.7(4) 7_565 . ?
B4 B8 B9 59.9(2) . . ?
B3 B8 B9 107.2(3) . 7_565 ?
B4 B8 B9 59.9(2) 7_565 7_565 ?
B4 B8 B9 107.7(4) . 7_565 ?
B9 B8 B9 59.8(3) . 7_565 ?
B5 B9 B4 60.4(2) . . ?
B5 B9 B9 107.9(2) . 7_565 ?
B4 B9 B9 107.9(2) . 7_565 ?
B5 B9 B10 60.5(3) . . ?
B4 B9 B10 109.1(3) . . ?
B9 B9 B10 60.03(18) 7_565 . ?
B5 B9 B8 108.2(3) . . ?
B4 B9 B8 59.7(2) . . ?
B9 B9 B8 60.12(17) 7_565 . ?
B10 B9 B8 108.8(3) . . ?
B9 B10 B9 59.9(4) . 7_565 ?
B9 B10 B6 107.6(4) . . ?
B9 B10 B6 107.6(4) 7_565 . ?
B9 B10 B5 106.9(4) . 7_565 ?
B9 B10 B5 59.3(2) 7_565 7_565 ?
B6 B10 B5 59.9(3) . 7_565 ?
B9 B10 B5 59.3(2) . . ?
B9 B10 B5 106.9(4) 7_565 . ?
B6 B10 B5 59.9(3) . . ?
B5 B10 B5 106.7(5) 7_565 . ?

loop_
_geom_bond_atom_site_label_1
_geom_bond_atom_site_label_2
_geom_bond_distance
_geom_bond_site_symmetry_2
_geom_bond_publ_flag
I1 B3 2.168(6) . ?
C1 C1 1.624(8) 7_565 ?
C1 B5 1.701(6) . ?
C1 B4 1.708(5) . ?
C1 B3 1.711(6) . ?
C1 B6 1.733(7) . ?
B3 C1 1.711(6) 7_565 ?
B3 B8 1.756(9) . ?
B3 B4 1.764(6) . ?
B3 B4 1.764(6) 7_565 ?
B4 B8 1.784(6) . ?
B4 B9 1.787(6) . ?
B4 B5 1.792(6) . ?
B5 B9 1.773(6) . ?
B5 B6 1.790(6) . ?
B5 B10 1.795(6) . ?
B6 C1 1.733(7) 7_565 ?
B6 B5 1.790(6) 7_565 ?
B6 B10 1.793(9) . ?
B8 B4 1.784(6) 7_565 ?
B8 B9 1.796(6) . ?
B8 B9 1.796(6) 7_565 ?
B9 B9 1.789(9) 7_565 ?
B9 B10 1.791(7) . ?
B10 B9 1.791(7) 7_565 ?
B10 B5 1.795(6) 7_565 ?
